data_7215898
loop_
_publ_author_name
'He, Yuan-Chun'
'Guo, Jiao'
'Zhang, Hong-Mei'
'Ma, Jian-Fang'
'Liu, Ying-Ying'

_publ_section_title
;
 Tuning the void volume in a series of isomorphic porous metal--organic
 frameworks by varying the solvent size and length of organic ligands
;
_journal_issue 24
_journal_name_full CrystEngComm
_journal_page_first 5450
_journal_paper_doi 10.1039/c4ce00347k
_journal_volume 16
_journal_year 2014
_chemical_formula_moiety 'C54 H76 Cd3 N38 O6'
_chemical_formula_sum 'C54 H76 Cd3 N38 O6'
_chemical_formula_weight 1690.73
_chemical_name_systematic
;
 ?
;
_space_group_IT_number 14
_symmetry_cell_setting monoclinic
_symmetry_space_group_name_Hall '-P 2ybc'
_symmetry_space_group_name_H-M 'P 1 21/c 1'
_atom_sites_solution_hydrogens geom
_atom_sites_solution_primary direct
_atom_sites_solution_secondary difmap
_audit_creation_method SHELXL-97
_cell_angle_alpha 90.00
_cell_angle_beta 96.800(4)
_cell_angle_gamma 90.00
_cell_formula_units_Z 2
_cell_length_a 11.0540(5)
_cell_length_b 22.7230(10)
_cell_length_c 14.6660(7)
_cell_measurement_reflns_used 7081
_cell_measurement_temperature 293(2)
_cell_measurement_theta_max 29.2625
_cell_measurement_theta_min 2.9318
_cell_volume 3657.9(3)
_computing_cell_refinement CrysAlis
_computing_data_collection 'CrysAlis (Oxford Diffraction, 2006)'
_computing_data_reduction CrysAlis
_computing_structure_refinement 'SHELXL-97 (Sheldrick, 2008)'
_computing_structure_solution 'SHELXL-97 (Sheldrick, 2008)'
_diffrn_ambient_temperature 293(2)
_diffrn_detector_area_resol_mean 10.0
_diffrn_measured_fraction_theta_full 0.973
_diffrn_measured_fraction_theta_max 0.824
_diffrn_measurement_device_type 'Oxford Diffraction Gemini R Ultra'
_diffrn_measurement_method '\w scan'
_diffrn_radiation_monochromator graphite
_diffrn_radiation_source 'fine-focus sealed tube'
_diffrn_radiation_type MoK\a
_diffrn_radiation_wavelength 0.71069
_diffrn_reflns_av_R_equivalents 0.0263
_diffrn_reflns_av_sigmaI/netI 0.0474
_diffrn_reflns_limit_h_max 13
_diffrn_reflns_limit_h_min -8
_diffrn_reflns_limit_k_max 29
_diffrn_reflns_limit_k_min -31
_diffrn_reflns_limit_l_max 19
_diffrn_reflns_limit_l_min -18
_diffrn_reflns_number 15871
_diffrn_reflns_theta_full 25.00
_diffrn_reflns_theta_max 29.32
_diffrn_reflns_theta_min 2.94
_exptl_absorpt_coefficient_mu 0.938
_exptl_absorpt_correction_T_max 0.8274
_exptl_absorpt_correction_T_min 0.7926
_exptl_absorpt_correction_type multi-scan
_exptl_crystal_colour colorless
_exptl_crystal_density_diffrn 1.535
_exptl_crystal_density_method 'not measured'
_exptl_crystal_description block
_exptl_crystal_F_000 1716
_exptl_crystal_size_max 0.26
_exptl_crystal_size_mid 0.24
_exptl_crystal_size_min 0.21
_refine_diff_density_max 1.373
_refine_diff_density_min -0.382
_refine_diff_density_rms 0.082
_refine_ls_extinction_method none
_refine_ls_goodness_of_fit_ref 1.041
_refine_ls_hydrogen_treatment mixed
_refine_ls_matrix_type full
_refine_ls_number_parameters 457
_refine_ls_number_reflns 8268
_refine_ls_number_restraints 0
_refine_ls_restrained_S_all 1.041
_refine_ls_R_factor_all 0.0506
_refine_ls_R_factor_gt 0.0375
_refine_ls_shift/su_max 0.001
_refine_ls_shift/su_mean 0.000
_refine_ls_structure_factor_coef Fsqd
_refine_ls_weighting_details 'calc w=1/[\s^2^(Fo^2^)+(0.0378P)^2^+0.4615P] where P=(Fo^2^+2Fc^2^)/3'
_refine_ls_weighting_scheme calc
_refine_ls_wR_factor_gt 0.0800
_refine_ls_wR_factor_ref 0.0877
_reflns_number_gt 6757
_reflns_number_total 8268
_reflns_threshold_expression >2\s(I)
_cod_data_source_file c4ce00347k2.cif
_cod_data_source_block 6
_cod_depositor_comments 'Adding full bibliography for 7215893--7215898.cif.'
_cod_original_sg_symbol_H-M 'p 21/c'
_cod_database_code 7215898

loop_
_symmetry_equiv_pos_as_xyz
'x, y, z'
'-x, y+1/2, -z+1/2'
'-x, -y, -z'
'x, -y-1/2, z-1/2'

loop_
_atom_site_label
_atom_site_type_symbol
_atom_site_fract_x
_atom_site_fract_y
_atom_site_fract_z
_atom_site_U_iso_or_equiv
_atom_site_adp_type
_atom_site_occupancy
_atom_site_symmetry_multiplicity
_atom_site_calc_flag
_atom_site_refinement_flags
Cd1 Cd 0.0000 0.0000 0.0000 0.02424(8) Uani 1 2 d S
Cd2 Cd 0.139252(18) -0.075450(8) 0.211064(12) 0.02493(7) Uani 1 1 d .
C1 C 0.1057(4) -0.28857(14) -0.2427(2) 0.0510(9) Uani 1 1 d .
H1 H 0.0908 -0.2875 -0.3064 0.061 Uiso 1 1 calc R
C2 C 0.0967(4) -0.23700(15) -0.1947(2) 0.0486(9) Uani 1 1 d .
H2 H 0.0767 -0.2020 -0.2257 0.058 Uiso 1 1 calc R
C3 C 0.1176(3) -0.23790(12) -0.09987(19) 0.0330(7) Uani 1 1 d .
C4 C 0.1500(3) -0.29089(13) -0.0579(2) 0.0403(8) Uani 1 1 d .
H4 H 0.1666 -0.2931 0.0056 0.048 Uiso 1 1 calc R
C5 C 0.1574(3) -0.34032(13) -0.1110(2) 0.0388(7) Uani 1 1 d .
H5 H 0.1792 -0.3757 -0.0818 0.047 Uiso 1 1 calc R
C6 C 0.1072(3) -0.18402(12) -0.04684(18) 0.0298(6) Uani 1 1 d .
C7 C -0.6097(3) -0.06745(15) 0.1204(2) 0.0397(7) Uani 1 1 d .
H7 H -0.6681 -0.0597 0.0709 0.048 Uiso 1 1 calc R
C8 C -0.4899(3) -0.06404(15) 0.1072(2) 0.0417(8) Uani 1 1 d .
H8 H -0.4683 -0.0537 0.0499 0.050 Uiso 1 1 calc R
C9 C -0.3998(3) -0.07602(13) 0.1796(2) 0.0320(6) Uani 1 1 d .
C10 C -0.4380(3) -0.09284(16) 0.2617(2) 0.0415(8) Uani 1 1 d .
H10 H -0.3813 -0.1031 0.3111 0.050 Uiso 1 1 calc R
C11 C -0.5615(3) -0.09440(15) 0.2704(2) 0.0392(7) Uani 1 1 d .
H11 H -0.5854 -0.1050 0.3268 0.047 Uiso 1 1 calc R
C12 C -0.2716(3) -0.06833(13) 0.16536(19) 0.0310(6) Uani 1 1 d .
C13 C 0.1441(3) 0.01379(14) 0.4024(2) 0.0423(8) Uani 1 1 d .
C14 C 0.1421(6) 0.0670(2) 0.5358(3) 0.0874(17) Uani 1 1 d .
H14A H 0.2044 0.0961 0.5543 0.105 Uiso 1 1 calc R
H14B H 0.1062 0.0541 0.5896 0.105 Uiso 1 1 calc R
C15 C 0.0491(5) 0.0910(2) 0.4663(3) 0.0826(15) Uani 1 1 d .
H15A H -0.0315 0.0872 0.4856 0.099 Uiso 1 1 calc R
H15B H 0.0645 0.1322 0.4549 0.099 Uiso 1 1 calc R
C16 C 0.2967(6) -0.0161(2) 0.5271(4) 0.102(2) Uani 1 1 d .
H16A H 0.3167 -0.0066 0.5909 0.153 Uiso 1 1 calc R
H16B H 0.3646 -0.0067 0.4945 0.153 Uiso 1 1 calc R
H16C H 0.2786 -0.0573 0.5208 0.153 Uiso 1 1 calc R
C17 C -0.0129(5) 0.0654(2) 0.3002(3) 0.0769(14) Uani 1 1 d .
H17A H -0.0662 0.0982 0.3055 0.115 Uiso 1 1 calc R
H17B H -0.0604 0.0308 0.2838 0.115 Uiso 1 1 calc R
H17C H 0.0389 0.0734 0.2536 0.115 Uiso 1 1 calc R
C18 C 0.3511(4) -0.33009(18) 0.2201(3) 0.0635(11) Uani 1 1 d .
C19 C 0.4365(5) -0.3165(2) 0.3682(3) 0.0832(14) Uani 1 1 d .
H19A H 0.5162 -0.3344 0.3820 0.100 Uiso 1 1 calc R
H19B H 0.4014 -0.3102 0.4249 0.100 Uiso 1 1 calc R
C20 C 0.4435(5) -0.2593(2) 0.3146(4) 0.0839(14) Uani 1 1 d .
H20A H 0.3866 -0.2303 0.3327 0.101 Uiso 1 1 calc R
H20B H 0.5251 -0.2430 0.3229 0.101 Uiso 1 1 calc R
C21 C 0.3424(5) -0.4138(2) 0.3230(4) 0.0934(16) Uani 1 1 d .
H21A H 0.3513 -0.4207 0.3880 0.140 Uiso 1 1 calc R
H21B H 0.4027 -0.4361 0.2957 0.140 Uiso 1 1 calc R
H21C H 0.2626 -0.4259 0.2967 0.140 Uiso 1 1 calc R
C22 C 0.4058(5) -0.2388(2) 0.1452(4) 0.0887(15) Uani 1 1 d .
H22A H 0.4545 -0.2046 0.1617 0.133 Uiso 1 1 calc R
H22B H 0.3229 -0.2271 0.1272 0.133 Uiso 1 1 calc R
H22C H 0.4367 -0.2586 0.0950 0.133 Uiso 1 1 calc R
C23 C 0.6870(7) -0.3018(4) 0.0283(7) 0.113(3) Uani 1 1 d .
C24 C 0.7309(10) -0.3079(5) 0.1838(8) 0.165(4) Uani 1 1 d .
H24A H 0.7944 -0.3329 0.2143 0.199 Uiso 1 1 calc R
H24B H 0.6713 -0.3002 0.2258 0.199 Uiso 1 1 calc R
C25 C 0.7866(9) -0.2484(5) 0.1517(9) 0.184(4) Uani 1 1 d .
H25A H 0.7521 -0.2145 0.1794 0.220 Uiso 1 1 calc R
H25B H 0.8746 -0.2477 0.1657 0.220 Uiso 1 1 calc R
C26 C 0.6094(10) -0.3860(4) 0.1210(8) 0.186(5) Uani 1 1 d .
H26A H 0.5760 -0.4010 0.0622 0.280 Uiso 1 1 calc R
H26B H 0.5444 -0.3769 0.1567 0.280 Uiso 1 1 calc R
H26C H 0.6616 -0.4152 0.1525 0.280 Uiso 1 1 calc R
C27 C 0.7771(8) -0.2109(5) -0.0123(9) 0.241(7) Uani 1 1 d .
H27A H 0.8206 -0.1779 0.0163 0.361 Uiso 1 1 calc R
H27B H 0.7025 -0.1974 -0.0461 0.361 Uiso 1 1 calc R
H27C H 0.8262 -0.2299 -0.0533 0.361 Uiso 1 1 calc R
N1 N 0.1348(2) -0.34004(10) -0.20208(16) 0.0352(6) Uani 1 1 d .
N2 N 0.0696(3) -0.13258(11) -0.08311(17) 0.0406(6) Uani 1 1 d .
N3 N 0.0734(2) -0.09679(11) -0.01201(16) 0.0347(6) Uani 1 1 d .
N4 N 0.1129(2) -0.12547(10) 0.06417(16) 0.0323(6) Uani 1 1 d .
N5 N 0.1342(3) -0.18099(10) 0.04378(16) 0.0368(6) Uani 1 1 d .
N6 N -0.6479(2) -0.08144(11) 0.20182(17) 0.0364(6) Uani 1 1 d .
N7 N -0.2388(2) -0.04084(12) 0.09230(17) 0.0386(6) Uani 1 1 d .
N8 N -0.1188(2) -0.04101(12) 0.10483(16) 0.0342(6) Uani 1 1 d .
N9 N -0.0798(2) -0.06808(11) 0.18243(16) 0.0338(6) Uani 1 1 d .
N10 N -0.1754(2) -0.08596(12) 0.22294(16) 0.0357(6) Uani 1 1 d .
N11 N 0.1427(2) 0.00862(10) 0.12526(16) 0.0310(5) Uani 1 1 d .
N12 N 0.2190(3) 0.04515(13) 0.1347(2) 0.0502(7) Uani 1 1 d .
N13 N 0.2931(5) 0.0801(2) 0.1434(4) 0.1147(19) Uani 1 1 d .
N14 N 0.0598(3) 0.05602(15) 0.3856(2) 0.0622(9) Uani 1 1 d .
N15 N 0.1931(4) 0.01729(17) 0.4902(2) 0.0726(11) Uani 1 1 d .
N16 N 0.3586(4) -0.35165(17) 0.3054(3) 0.0743(10) Uani 1 1 d .
N17 N 0.4107(3) -0.27803(15) 0.2230(3) 0.0662(9) Uani 1 1 d .
N18 N 0.6791(8) -0.3332(4) 0.1085(7) 0.160(3) Uani 1 1 d .
N19 N 0.7503(7) -0.2511(4) 0.0557(8) 0.171(3) Uani 1 1 d .
O1 O 0.1723(2) -0.02356(10) 0.34761(15) 0.0507(6) Uani 1 1 d .
O2 O 0.2999(4) -0.35318(14) 0.1506(2) 0.0910(11) Uani 1 1 d .
O3 O 0.6375(6) -0.3175(3) -0.0416(5) 0.157(2) Uani 1 1 d .

loop_
_atom_site_aniso_label
_atom_site_aniso_U_11
_atom_site_aniso_U_22
_atom_site_aniso_U_33
_atom_site_aniso_U_23
_atom_site_aniso_U_13
_atom_site_aniso_U_12
Cd1 0.02598(16) 0.02267(14) 0.02457(14) 0.00353(11) 0.00499(11) 0.00246(11)
Cd2 0.02457(12) 0.02474(11) 0.02558(12) 0.00341(8) 0.00338(8) -0.00041(8)
C1 0.086(3) 0.0394(18) 0.0265(16) -0.0058(14) 0.0023(16) 0.0110(18)
C2 0.079(3) 0.0333(16) 0.0325(17) 0.0001(14) 0.0008(16) 0.0150(17)
C3 0.0420(18) 0.0268(14) 0.0307(14) -0.0049(12) 0.0057(12) 0.0033(13)
C4 0.064(2) 0.0296(15) 0.0278(15) 0.0003(13) 0.0063(14) 0.0041(15)
C5 0.058(2) 0.0300(15) 0.0294(15) -0.0012(13) 0.0098(14) 0.0052(15)
C6 0.0351(17) 0.0285(14) 0.0260(14) -0.0017(12) 0.0044(11) 0.0023(12)
C7 0.0297(17) 0.056(2) 0.0338(16) 0.0101(15) 0.0059(12) 0.0034(15)
C8 0.0312(18) 0.061(2) 0.0336(16) 0.0104(15) 0.0082(13) 0.0025(16)
C9 0.0272(16) 0.0362(16) 0.0334(15) -0.0007(13) 0.0070(12) -0.0012(13)
C10 0.0277(17) 0.059(2) 0.0369(17) 0.0070(16) -0.0008(13) -0.0032(15)
C11 0.0327(18) 0.0547(19) 0.0313(15) 0.0079(15) 0.0077(13) -0.0036(15)
C12 0.0260(15) 0.0381(16) 0.0298(15) 0.0070(13) 0.0076(11) 0.0004(13)
C13 0.063(2) 0.0341(16) 0.0300(16) -0.0011(14) 0.0062(15) -0.0151(16)
C14 0.140(5) 0.086(3) 0.038(2) -0.028(2) 0.020(3) -0.028(3)
C15 0.096(4) 0.074(3) 0.085(3) -0.040(3) 0.041(3) -0.014(3)
C16 0.135(5) 0.090(4) 0.068(3) 0.009(3) -0.042(3) -0.023(4)
C17 0.092(4) 0.068(3) 0.068(3) -0.010(2) -0.001(2) 0.028(3)
C18 0.060(3) 0.051(2) 0.077(3) -0.006(2) 0.000(2) 0.005(2)
C19 0.085(4) 0.081(3) 0.080(3) -0.009(3) -0.006(3) 0.011(3)
C20 0.079(4) 0.067(3) 0.102(4) -0.018(3) -0.008(3) 0.009(3)
C21 0.093(4) 0.062(3) 0.125(5) 0.020(3) 0.013(3) -0.001(3)
C22 0.090(4) 0.060(3) 0.113(4) 0.015(3) -0.002(3) 0.007(3)
C23 0.089(5) 0.132(7) 0.124(6) 0.058(6) 0.034(4) 0.044(5)
C24 0.160(9) 0.165(9) 0.178(10) 0.025(8) 0.050(8) 0.060(7)
C25 0.133(8) 0.191(11) 0.212(11) 0.014(9) -0.041(7) -0.012(7)
C26 0.214(11) 0.109(6) 0.264(12) 0.017(7) 0.141(9) 0.018(7)
C27 0.097(6) 0.228(12) 0.393(18) 0.176(13) 0.011(8) -0.010(7)
N1 0.0415(16) 0.0285(13) 0.0359(13) -0.0065(11) 0.0060(11) 0.0020(11)
N2 0.0618(19) 0.0286(13) 0.0305(13) -0.0032(11) 0.0022(12) 0.0107(12)
N3 0.0468(16) 0.0276(12) 0.0294(13) -0.0055(11) 0.0034(11) 0.0071(12)
N4 0.0394(15) 0.0248(12) 0.0325(13) -0.0051(10) 0.0034(10) 0.0054(11)
N5 0.0529(17) 0.0274(13) 0.0294(13) -0.0036(10) 0.0018(11) 0.0074(12)
N6 0.0276(14) 0.0426(15) 0.0389(14) 0.0053(12) 0.0038(11) -0.0014(11)
N7 0.0251(14) 0.0526(16) 0.0387(14) 0.0120(12) 0.0064(10) 0.0029(12)
N8 0.0268(14) 0.0440(14) 0.0328(13) 0.0079(11) 0.0078(10) 0.0009(11)
N9 0.0248(13) 0.0424(14) 0.0351(14) 0.0053(11) 0.0078(10) -0.0022(11)
N10 0.0257(13) 0.0483(15) 0.0338(13) 0.0087(12) 0.0064(10) -0.0006(12)
N11 0.0317(14) 0.0261(12) 0.0335(13) 0.0045(10) -0.0039(10) -0.0023(10)
N12 0.056(2) 0.0377(15) 0.0528(18) 0.0063(14) -0.0094(14) -0.0152(15)
N13 0.115(4) 0.089(3) 0.131(4) 0.015(3) -0.023(3) -0.072(3)
N14 0.081(3) 0.0540(19) 0.0533(19) -0.0171(16) 0.0142(17) 0.0116(18)
N15 0.103(3) 0.074(2) 0.0385(18) -0.0130(17) -0.0004(18) -0.011(2)
N16 0.073(3) 0.063(2) 0.085(3) 0.003(2) 0.002(2) 0.0002(19)
N17 0.068(2) 0.0501(19) 0.078(2) -0.0034(18) -0.0039(18) -0.0036(17)
N18 0.154(7) 0.179(8) 0.148(7) -0.028(7) 0.024(5) 0.017(6)
N19 0.120(6) 0.146(7) 0.246(11) 0.046(7) 0.012(6) 0.006(5)
O1 0.0752(19) 0.0394(13) 0.0347(12) -0.0055(11) -0.0047(11) 0.0064(12)
O2 0.112(3) 0.068(2) 0.086(2) -0.0109(18) -0.017(2) -0.0175(19)
O3 0.160(6) 0.182(6) 0.126(4) 0.022(4) 0.003(4) 0.022(4)

loop_
_atom_type_symbol
_atom_type_description
_atom_type_scat_dispersion_real
_atom_type_scat_dispersion_imag
_atom_type_scat_source
C C 0.0033 0.0016 'International Tables Vol C Tables 4.2.6.8 and 6.1.1.4'
H H 0.0000 0.0000 'International Tables Vol C Tables 4.2.6.8 and 6.1.1.4'
N N 0.0061 0.0033 'International Tables Vol C Tables 4.2.6.8 and 6.1.1.4'
O O 0.0106 0.0060 'International Tables Vol C Tables 4.2.6.8 and 6.1.1.4'
Cd Cd -0.8075 1.2024 'International Tables Vol C Tables 4.2.6.8 and 6.1.1.4'

loop_
_geom_angle_atom_site_label_1
_geom_angle_atom_site_label_2
_geom_angle_atom_site_label_3
_geom_angle
_geom_angle_site_symmetry_1
_geom_angle_site_symmetry_3
N11 Cd1 N11 180.00(8) . 3
N11 Cd1 N8 83.86(9) . .
N11 Cd1 N8 96.14(9) 3 .
N11 Cd1 N8 96.14(9) . 3
N11 Cd1 N8 83.86(9) 3 3
N8 Cd1 N8 180.00(14) . 3
N11 Cd1 N3 94.07(8) . 3
N11 Cd1 N3 85.93(8) 3 3
N8 Cd1 N3 95.62(9) . 3
N8 Cd1 N3 84.38(9) 3 3
N11 Cd1 N3 85.93(8) . .
N11 Cd1 N3 94.07(8) 3 .
N8 Cd1 N3 84.38(9) . .
N8 Cd1 N3 95.62(9) 3 .
N3 Cd1 N3 180.00(16) 3 .
N11 Cd2 N1 179.65(9) . 4_556
N11 Cd2 O1 92.25(8) . .
N1 Cd2 O1 87.58(8) 4_556 .
N11 Cd2 N6 86.31(9) . 1_655
N1 Cd2 N6 94.00(9) 4_556 1_655
O1 Cd2 N6 91.30(9) . 1_655
N11 Cd2 N9 85.87(8) . .
N1 Cd2 N9 93.86(9) 4_556 .
O1 Cd2 N9 99.64(9) . .
N6 Cd2 N9 166.78(8) 1_655 .
N11 Cd2 N4 84.88(8) . .
N1 Cd2 N4 95.29(8) 4_556 .
O1 Cd2 N4 176.46(9) . .
N6 Cd2 N4 86.46(9) 1_655 .
N9 Cd2 N4 82.25(8) . .
N1 C1 C2 123.1(3) . .
N1 C1 H1 118.5 . .
C2 C1 H1 118.5 . .
C1 C2 C3 119.2(3) . .
C1 C2 H2 120.4 . .
C3 C2 H2 120.4 . .
C4 C3 C2 117.7(3) . .
C4 C3 C6 121.7(3) . .
C2 C3 C6 120.6(3) . .
C5 C4 C3 119.4(3) . .
C5 C4 H4 120.3 . .
C3 C4 H4 120.3 . .
N1 C5 C4 123.3(3) . .
N1 C5 H5 118.4 . .
C4 C5 H5 118.4 . .
N5 C6 N2 112.2(2) . .
N5 C6 C3 123.5(2) . .
N2 C6 C3 124.3(2) . .
N6 C7 C8 123.4(3) . .
N6 C7 H7 118.3 . .
C8 C7 H7 118.3 . .
C7 C8 C9 119.9(3) . .
C7 C8 H8 120.1 . .
C9 C8 H8 120.1 . .
C10 C9 C8 117.1(3) . .
C10 C9 C12 124.1(3) . .
C8 C9 C12 118.9(3) . .
C9 C10 C11 119.7(3) . .
C9 C10 H10 120.2 . .
C11 C10 H10 120.2 . .
N6 C11 C10 123.3(3) . .
N6 C11 H11 118.3 . .
C10 C11 H11 118.3 . .
N7 C12 N10 112.2(3) . .
N7 C12 C9 122.1(3) . .
N10 C12 C9 125.7(2) . .
O1 C13 N15 124.2(4) . .
O1 C13 N14 126.6(3) . .
N15 C13 N14 109.1(3) . .
N15 C14 C15 104.4(3) . .
N15 C14 H14A 110.9 . .
C15 C14 H14A 110.9 . .
N15 C14 H14B 110.9 . .
C15 C14 H14B 110.9 . .
H14A C14 H14B 108.9 . .
N14 C15 C14 104.2(4) . .
N14 C15 H15A 110.9 . .
C14 C15 H15A 110.9 . .
N14 C15 H15B 110.9 . .
C14 C15 H15B 110.9 . .
H15A C15 H15B 108.9 . .
N15 C16 H16A 109.5 . .
N15 C16 H16B 109.5 . .
H16A C16 H16B 109.5 . .
N15 C16 H16C 109.5 . .
H16A C16 H16C 109.5 . .
H16B C16 H16C 109.5 . .
N14 C17 H17A 109.5 . .
N14 C17 H17B 109.5 . .
H17A C17 H17B 109.5 . .
N14 C17 H17C 109.5 . .
H17A C17 H17C 109.5 . .
H17B C17 H17C 109.5 . .
O2 C18 N16 126.4(4) . .
O2 C18 N17 125.2(5) . .
N16 C18 N17 108.4(4) . .
N16 C19 C20 101.9(4) . .
N16 C19 H19A 111.4 . .
C20 C19 H19A 111.4 . .
N16 C19 H19B 111.4 . .
C20 C19 H19B 111.4 . .
H19A C19 H19B 109.2 . .
N17 C20 C19 102.1(4) . .
N17 C20 H20A 111.3 . .
C19 C20 H20A 111.3 . .
N17 C20 H20B 111.3 . .
C19 C20 H20B 111.3 . .
H20A C20 H20B 109.2 . .
N16 C21 H21A 109.5 . .
N16 C21 H21B 109.5 . .
H21A C21 H21B 109.5 . .
N16 C21 H21C 109.5 . .
H21A C21 H21C 109.5 . .
H21B C21 H21C 109.5 . .
N17 C22 H22A 109.5 . .
N17 C22 H22B 109.5 . .
H22A C22 H22B 109.5 . .
N17 C22 H22C 109.5 . .
H22A C22 H22C 109.5 . .
H22B C22 H22C 109.5 . .
O3 C23 N19 133.1(9) . .
O3 C23 N18 121.3(11) . .
N19 C23 N18 105.3(10) . .
N18 C24 C25 105.7(10) . .
N18 C24 H24A 110.6 . .
C25 C24 H24A 110.6 . .
N18 C24 H24B 110.6 . .
C25 C24 H24B 110.6 . .
H24A C24 H24B 108.7 . .
N19 C25 C24 100.6(9) . .
N19 C25 H25A 111.6 . .
C24 C25 H25A 111.6 . .
N19 C25 H25B 111.6 . .
C24 C25 H25B 111.6 . .
H25A C25 H25B 109.4 . .
N18 C26 H26A 109.5 . .
N18 C26 H26B 109.5 . .
H26A C26 H26B 109.5 . .
N18 C26 H26C 109.5 . .
H26A C26 H26C 109.5 . .
H26B C26 H26C 109.5 . .
N19 C27 H27A 109.5 . .
N19 C27 H27B 109.5 . .
H27A C27 H27B 109.5 . .
N19 C27 H27C 109.5 . .
H27A C27 H27C 109.5 . .
H27B C27 H27C 109.5 . .
C5 N1 C1 117.4(2) . .
C5 N1 Cd2 122.46(19) . 4
C1 N1 Cd2 120.16(19) . 4
N3 N2 C6 104.3(2) . .
N2 N3 N4 109.9(2) . .
N2 N3 Cd1 130.91(19) . .
N4 N3 Cd1 118.60(17) . .
N3 N4 N5 109.2(2) . .
N3 N4 Cd2 120.87(17) . .
N5 N4 Cd2 129.93(18) . .
N4 N5 C6 104.5(2) . .
C11 N6 C7 116.5(3) . .
C11 N6 Cd2 126.5(2) . 1_455
C7 N6 Cd2 116.9(2) . 1_455
N8 N7 C12 104.6(2) . .
N7 N8 N9 110.0(2) . .
N7 N8 Cd1 122.91(18) . .
N9 N8 Cd1 127.08(18) . .
N8 N9 N10 109.3(2) . .
N8 N9 Cd2 113.61(17) . .
N10 N9 Cd2 137.03(19) . .
N9 N10 C12 103.9(2) . .
N12 N11 Cd1 124.8(2) . .
N12 N11 Cd2 125.5(2) . .
Cd1 N11 Cd2 108.41(10) . .
N13 N12 N11 179.4(5) . .
C13 N14 C17 125.3(3) . .
C13 N14 C15 111.5(4) . .
C17 N14 C15 123.2(4) . .
C13 N15 C16 123.3(4) . .
C13 N15 C14 110.6(4) . .
C16 N15 C14 125.0(4) . .
C18 N16 C19 111.4(4) . .
C18 N16 C21 121.8(4) . .
C19 N16 C21 120.5(4) . .
C18 N17 C20 111.2(4) . .
C18 N17 C22 122.9(4) . .
C20 N17 C22 123.1(4) . .
C24 N18 C23 115.0(10) . .
C24 N18 C26 116.1(10) . .
C23 N18 C26 128.4(10) . .
C23 N19 C27 118.4(11) . .
C23 N19 C25 113.4(9) . .
C27 N19 C25 128.0(12) . .
C13 O1 Cd2 152.5(2) . .

loop_
_geom_bond_atom_site_label_1
_geom_bond_atom_site_label_2
_geom_bond_distance
_geom_bond_site_symmetry_2
Cd1 N11 2.283(2) .
Cd1 N11 2.283(2) 3
Cd1 N8 2.331(2) .
Cd1 N8 2.331(2) 3
Cd1 N3 2.358(2) 3
Cd1 N3 2.358(2) .
Cd2 N11 2.290(2) .
Cd2 N1 2.308(2) 4_556
Cd2 O1 2.315(2) .
Cd2 N6 2.376(3) 1_655
Cd2 N9 2.414(2) .
Cd2 N4 2.423(2) .
C1 N1 1.335(4) .
C1 C2 1.377(4) .
C1 H1 0.9300 .
C2 C3 1.383(4) .
C2 H2 0.9300 .
C3 C4 1.380(4) .
C3 C6 1.462(4) .
C4 C5 1.375(4) .
C4 H4 0.9300 .
C5 N1 1.329(4) .
C5 H5 0.9300 .
C6 N5 1.329(3) .
C6 N2 1.330(4) .
C7 N6 1.350(4) .
C7 C8 1.364(4) .
C7 H7 0.9300 .
C8 C9 1.395(4) .
C8 H8 0.9300 .
C9 C10 1.376(4) .
C9 C12 1.467(4) .
C10 C11 1.387(4) .
C10 H10 0.9300 .
C11 N6 1.335(4) .
C11 H11 0.9300 .
C12 N7 1.327(4) .
C12 N10 1.339(4) .
C13 O1 1.234(4) .
C13 N15 1.339(4) .
C13 N14 1.340(5) .
C14 N15 1.459(6) .
C14 C15 1.465(7) .
C14 H14A 0.9700 .
C14 H14B 0.9700 .
C15 N14 1.444(5) .
C15 H15A 0.9700 .
C15 H15B 0.9700 .
C16 N15 1.426(7) .
C16 H16A 0.9600 .
C16 H16B 0.9600 .
C16 H16C 0.9600 .
C17 N14 1.421(5) .
C17 H17A 0.9600 .
C17 H17B 0.9600 .
C17 H17C 0.9600 .
C18 O2 1.224(5) .
C18 N16 1.337(6) .
C18 N17 1.352(5) .
C19 N16 1.428(6) .
C19 C20 1.526(7) .
C19 H19A 0.9700 .
C19 H19B 0.9700 .
C20 N17 1.415(6) .
C20 H20A 0.9700 .
C20 H20B 0.9700 .
C21 N16 1.451(6) .
C21 H21A 0.9600 .
C21 H21B 0.9600 .
C21 H21C 0.9600 .
C22 N17 1.443(6) .
C22 H22A 0.9600 .
C22 H22B 0.9600 .
C22 H22C 0.9600 .
C23 O3 1.160(10) .
C23 N19 1.382(11) .
C23 N18 1.387(10) .
C24 N18 1.314(11) .
C24 C25 1.580(13) .
C24 H24A 0.9700 .
C24 H24B 0.9700 .
C25 N19 1.420(11) .
C25 H25A 0.9700 .
C25 H25B 0.9700 .
C26 N18 1.450(11) .
C26 H26A 0.9600 .
C26 H26B 0.9600 .
C26 H26C 0.9600 .
C27 N19 1.409(11) .
C27 H27A 0.9600 .
C27 H27B 0.9600 .
C27 H27C 0.9600 .
N1 Cd2 2.308(2) 4
N2 N3 1.319(3) .
N3 N4 1.322(3) .
N4 N5 1.324(3) .
N6 Cd2 2.376(3) 1_455
N7 N8 1.317(3) .
N8 N9 1.320(3) .
N9 N10 1.335(3) .
N11 N12 1.180(3) .
N12 N13 1.137(4) .

loop_
_geom_torsion_atom_site_label_1
_geom_torsion_atom_site_label_2
_geom_torsion_atom_site_label_3
_geom_torsion_atom_site_label_4
_geom_torsion
_geom_torsion_site_symmetry_1
_geom_torsion_site_symmetry_4
N1 C1 C2 C3 -0.5(6) . .
C1 C2 C3 C4 1.7(5) . .
C1 C2 C3 C6 -179.2(3) . .
C2 C3 C4 C5 -1.5(5) . .
C6 C3 C4 C5 179.4(3) . .
C3 C4 C5 N1 0.1(5) . .
C4 C3 C6 N5 3.9(5) . .
C2 C3 C6 N5 -175.1(3) . .
C4 C3 C6 N2 -175.9(3) . .
C2 C3 C6 N2 5.0(5) . .
N6 C7 C8 C9 0.8(5) . .
C7 C8 C9 C10 2.1(5) . .
C7 C8 C9 C12 -176.1(3) . .
C8 C9 C10 C11 -3.1(5) . .
C12 C9 C10 C11 174.9(3) . .
C9 C10 C11 N6 1.5(5) . .
C10 C9 C12 N7 -165.9(3) . .
C8 C9 C12 N7 12.1(4) . .
C10 C9 C12 N10 12.3(5) . .
C8 C9 C12 N10 -169.7(3) . .
N15 C14 C15 N14 -3.7(5) . .
N16 C19 C20 N17 -21.3(5) . .
N18 C24 C25 N19 1.2(10) . .
C4 C5 N1 C1 1.2(5) . .
C4 C5 N1 Cd2 -177.1(3) . 4
C2 C1 N1 C5 -0.9(6) . .
C2 C1 N1 Cd2 177.3(3) . 4
N5 C6 N2 N3 -0.2(4) . .
C3 C6 N2 N3 179.7(3) . .
C6 N2 N3 N4 0.5(3) . .
C6 N2 N3 Cd1 -170.5(2) . .
N11 Cd1 N3 N2 -156.2(3) . .
N11 Cd1 N3 N2 23.8(3) 3 .
N8 Cd1 N3 N2 119.6(3) . .
N8 Cd1 N3 N2 -60.4(3) 3 .
N3 Cd1 N3 N2 50(60) 3 .
N11 Cd1 N3 N4 33.4(2) . .
N11 Cd1 N3 N4 -146.6(2) 3 .
N8 Cd1 N3 N4 -50.8(2) . .
N8 Cd1 N3 N4 129.2(2) 3 .
N3 Cd1 N3 N4 -120(60) 3 .
N2 N3 N4 N5 -0.7(3) . .
Cd1 N3 N4 N5 171.59(19) . .
N2 N3 N4 Cd2 178.3(2) . .
Cd1 N3 N4 Cd2 -9.5(3) . .
N11 Cd2 N4 N3 -19.8(2) . .
N1 Cd2 N4 N3 159.9(2) 4_556 .
O1 Cd2 N4 N3 -55.7(14) . .
N6 Cd2 N4 N3 -106.4(2) 1_655 .
N9 Cd2 N4 N3 66.7(2) . .
N11 Cd2 N4 N5 159.0(3) . .
N1 Cd2 N4 N5 -21.3(3) 4_556 .
O1 Cd2 N4 N5 123.0(13) . .
N6 Cd2 N4 N5 72.3(3) 1_655 .
N9 Cd2 N4 N5 -114.5(3) . .
N3 N4 N5 C6 0.5(3) . .
Cd2 N4 N5 C6 -178.3(2) . .
N2 C6 N5 N4 -0.2(4) . .
C3 C6 N5 N4 179.9(3) . .
C10 C11 N6 C7 1.4(5) . .
C10 C11 N6 Cd2 -175.0(3) . 1_455
C8 C7 N6 C11 -2.5(5) . .
C8 C7 N6 Cd2 174.2(3) . 1_455
N10 C12 N7 N8 -0.3(4) . .
C9 C12 N7 N8 178.1(3) . .
C12 N7 N8 N9 0.5(3) . .
C12 N7 N8 Cd1 179.4(2) . .
N11 Cd1 N8 N7 155.3(2) . .
N11 Cd1 N8 N7 -24.7(2) 3 .
N8 Cd1 N8 N7 -117(56) 3 .
N3 Cd1 N8 N7 61.8(2) 3 .
N3 Cd1 N8 N7 -118.2(2) . .
N11 Cd1 N8 N9 -26.0(2) . .
N11 Cd1 N8 N9 154.0(2) 3 .
N8 Cd1 N8 N9 62(56) 3 .
N3 Cd1 N8 N9 -119.5(2) 3 .
N3 Cd1 N8 N9 60.5(2) . .
N7 N8 N9 N10 -0.5(3) . .
Cd1 N8 N9 N10 -179.34(19) . .
N7 N8 N9 Cd2 177.48(19) . .
Cd1 N8 N9 Cd2 -1.4(3) . .
N11 Cd2 N9 N8 27.8(2) . .
N1 Cd2 N9 N8 -152.4(2) 4_556 .
O1 Cd2 N9 N8 119.4(2) . .
N6 Cd2 N9 N8 -26.1(5) 1_655 .
N4 Cd2 N9 N8 -57.6(2) . .
N11 Cd2 N9 N10 -155.0(3) . .
N1 Cd2 N9 N10 24.8(3) 4_556 .
O1 Cd2 N9 N10 -63.4(3) . .
N6 Cd2 N9 N10 151.1(3) 1_655 .
N4 Cd2 N9 N10 119.6(3) . .
N8 N9 N10 C12 0.3(3) . .
Cd2 N9 N10 C12 -177.0(2) . .
N7 C12 N10 N9 0.1(3) . .
C9 C12 N10 N9 -178.3(3) . .
N11 Cd1 N11 N12 133(67) 3 .
N8 Cd1 N11 N12 -151.2(3) . .
N8 Cd1 N11 N12 28.8(3) 3 .
N3 Cd1 N11 N12 -56.0(3) 3 .
N3 Cd1 N11 N12 124.0(3) . .
N11 Cd1 N11 Cd2 -35(67) 3 .
N8 Cd1 N11 Cd2 41.26(11) . .
N8 Cd1 N11 Cd2 -138.74(11) 3 .
N3 Cd1 N11 Cd2 136.48(11) 3 .
N3 Cd1 N11 Cd2 -43.52(11) . .
N1 Cd2 N11 N12 112(16) 4_556 .
O1 Cd2 N11 N12 50.3(3) . .
N6 Cd2 N11 N12 -40.9(3) 1_655 .
N9 Cd2 N11 N12 149.8(3) . .
N4 Cd2 N11 N12 -127.6(3) . .
N1 Cd2 N11 Cd1 -81(16) 4_556 .
O1 Cd2 N11 Cd1 -142.32(11) . .
N6 Cd2 N11 Cd1 126.53(11) 1_655 .
N9 Cd2 N11 Cd1 -42.81(10) . .
N4 Cd2 N11 Cd1 39.76(10) . .
Cd1 N11 N12 N13 -85(50) . .
Cd2 N11 N12 N13 81(50) . .
O1 C13 N14 C17 -0.1(7) . .
N15 C13 N14 C17 -178.9(4) . .
O1 C13 N14 C15 178.7(4) . .
N15 C13 N14 C15 -0.1(5) . .
C14 C15 N14 C13 2.5(5) . .
C14 C15 N14 C17 -178.7(4) . .
O1 C13 N15 C16 9.9(6) . .
N14 C13 N15 C16 -171.3(4) . .
O1 C13 N15 C14 178.7(4) . .
N14 C13 N15 C14 -2.4(5) . .
C15 C14 N15 C13 3.9(5) . .
C15 C14 N15 C16 172.5(5) . .
O2 C18 N16 C19 173.4(5) . .
N17 C18 N16 C19 -6.3(5) . .
O2 C18 N16 C21 21.3(7) . .
N17 C18 N16 C21 -158.4(4) . .
C20 C19 N16 C18 17.6(5) . .
C20 C19 N16 C21 170.1(5) . .
O2 C18 N17 C20 171.0(5) . .
N16 C18 N17 C20 -9.3(5) . .
O2 C18 N17 C22 9.5(7) . .
N16 C18 N17 C22 -170.8(4) . .
C19 C20 N17 C18 19.4(5) . .
C19 C20 N17 C22 -179.1(4) . .
C25 C24 N18 C23 -0.7(10) . .
C25 C24 N18 C26 -173.5(8) . .
O3 C23 N18 C24 -174.5(8) . .
N19 C23 N18 C24 -0.1(10) . .
O3 C23 N18 C26 -2.7(13) . .
N19 C23 N18 C26 171.6(8) . .
O3 C23 N19 C27 -9.1(14) . .
N18 C23 N19 C27 177.5(7) . .
O3 C23 N19 C25 174.4(10) . .
N18 C23 N19 C25 1.1(10) . .
C24 C25 N19 C23 -1.4(10) . .
C24 C25 N19 C27 -177.4(9) . .
N15 C13 O1 Cd2 164.5(4) . .
N14 C13 O1 Cd2 -14.1(7) . .
N11 Cd2 O1 C13 60.2(5) . .
N1 Cd2 O1 C13 -119.5(5) 4_556 .
N6 Cd2 O1 C13 146.6(5) 1_655 .
N9 Cd2 O1 C13 -26.0(5) . .
N4 Cd2 O1 C13 96.0(14) . .
